data_2020045
loop_
_publ_author_name
'Larsson, A.K.'
'Lidin, S.'
'Jacob, M.'

_publ_section_title
;
 Sn8.7(Ni.5 Zn.4 Cu.1)10.4, a new tin-based alloy from a complex metallic
 mixture
;
_journal_name_full 'Acta Crystallographica C (39,1983-)'
_journal_page_first 9
_journal_page_last 12
_journal_volume 50
_journal_year 1994
_chemical_formula_sum 'Cu0.99 Ni4.95 Sn8.7 Zn3.96'
_chemical_name_systematic '(Cu0.1 Ni0.5 Zn0.4)9.9 Sn8.7'
_space_group_IT_number 215
_symmetry_space_group_name_Hall 'P -4 2 3'
_symmetry_space_group_name_H-M 'P -4 3 m'
_cell_angle_alpha 90
_cell_angle_beta 90
_cell_angle_gamma 90
_cell_formula_units_Z 2
_cell_length_a 8.854
_cell_length_b 8.854
_cell_length_c 8.854
_cell_volume 694.094
_citation_journal_id_ASTM ACSCEE
_cod_data_source_file Larsson_ACSCEE_1994_418.cif
_cod_data_source_block Cu0.99Ni4.95Sn8.7Zn3.96
_cod_original_cell_volume 694.0944
_cod_database_code 2020045

loop_
_symmetry_equiv_pos_as_xyz
x,y,z
y,-x,-z
-x,-y,z
-y,x,-z
x,-y,-z
-y,-x,z
-x,y,-z
y,x,z
z,x,y
x,-z,-y
-z,-x,y
-x,z,-y
z,-x,-y
-x,-z,y
-z,x,-y
x,z,y
y,z,x
y,-z,-x
-z,-y,x
-y,z,-x
z,y,x
-y,-z,x
-z,y,-x
z,-y,-x

loop_
_atom_site_label
_atom_site_type_symbol
_atom_site_fract_x
_atom_site_fract_y
_atom_site_fract_z
_atom_site_occupancy
_atom_site_U_iso_or_equiv
Zn4 Zn 0.3193 0.3193 0.9969 0.208 0.0
Sn1 Sn 0.327 0.327 0.327 1 0.0
Sn2 Sn 0.2892 0 0 0.97 0.0
Ni4 Ni 0.3193 0.3193 0.9969 0.26 0.0
Zn5 Zn 0.6737 0.6737 0.6737 0.16 0.0
Cu2 Cu 0.5 0.5 0.5 0.075 0.0
Sn4 Sn 0.6737 0.6737 0.6737 0.6 0.0
Ni2 Ni 0.5 0.5 0.5 0.375 0.0
Cu1 Cu 0 0 0 0.087 0.0
Ni5 Ni 0.6737 0.6737 0.6737 0.2 0.0
Zn1 Zn 0 0 0 0.358 0.0
Ni3 Ni 0.1532 0.1532 0.5061 0.43 0.0
Cu5 Cu 0.6737 0.6737 0.6737 0.04 0.0
Zn2 Zn 0.5 0.5 0.5 0.3 0.0
Cu3 Cu 0.1532 0.1532 0.5061 0.086 0.0
Zn3 Zn 0.1532 0.1532 0.5061 0.344 0.0
Ni1 Ni 0 0 0 0.435 0.0
Cu4 Cu 0.3193 0.3193 0.9969 0.052 0.0
Sn3 Sn 0.3704 0.3704 0.0066 0.44 0.0
